data_4328548
loop_
_publ_author_name
'Sheng-Ping Guo'
'Tae-Soo You'
'Svilen Bobev'

_publ_section_title
;
 Closely Related Rare-Earth Metal Germanides RE2Li2Ge3andRE3Li4Ge4 (RE =
 La-Nd, Sm): Synthesis, Crystal Chemistry, and Magnetic Properties
;
_journal_name_full 'Inorganic Chemistry'
_journal_page_first 3119
_journal_page_last 3129
_journal_paper_doi 10.1021/ic202591j
_journal_volume 51
_journal_year 2012
_chemical_formula_moiety 'La2 Li 2Ge3'
_chemical_formula_sum 'Ge3 La2 Li2'
_chemical_formula_weight 509.47
_chemical_name_systematic
; 
 ? 
;
_space_group_IT_number 63
_symmetry_cell_setting orthorhombic
_symmetry_space_group_name_Hall '-C 2c 2'
_symmetry_space_group_name_H-M 'C m c m'
_atom_sites_solution_primary direct
_atom_sites_solution_secondary difmap
_audit_creation_method SHELXL-97
_cell_angle_alpha 90.00
_cell_angle_beta 90.00
_cell_angle_gamma 90.00
_cell_formula_units_Z 4
_cell_length_a 4.5311(19)
_cell_length_b 19.001(8)
_cell_length_c 7.008(3)
_cell_measurement_reflns_used 4142
_cell_measurement_temperature 200(2)
_cell_measurement_theta_max 28.69
_cell_measurement_theta_min 2.14
_cell_volume 603.4(4)
_computing_cell_refinement 'Bruker SMART'
_computing_data_collection 'Bruker SMART'
_computing_data_reduction 'Bruker SAINT'
_computing_molecular_graphics 'Bruker SHELXTL'
_computing_publication_material 'Bruker SHELXTL'
_computing_structure_refinement 'SHELXL-97 (Sheldrick, 1997)'
_computing_structure_solution 'SHELXS-97 (Sheldrick, 1990)'
_diffrn_ambient_temperature 200(2)
_diffrn_measured_fraction_theta_full 1.000
_diffrn_measured_fraction_theta_max 1.000
_diffrn_measurement_device_type 'CCD area detector'
_diffrn_measurement_method 'phi and omega scans'
_diffrn_radiation_monochromator graphite
_diffrn_radiation_source 'fine-focus sealed tube'
_diffrn_radiation_type MoK\a
_diffrn_radiation_wavelength 0.71073
_diffrn_reflns_av_R_equivalents 0.1167
_diffrn_reflns_av_sigmaI/netI 0.0579
_diffrn_reflns_limit_h_max 6
_diffrn_reflns_limit_h_min -6
_diffrn_reflns_limit_k_max 25
_diffrn_reflns_limit_k_min -25
_diffrn_reflns_limit_l_max 9
_diffrn_reflns_limit_l_min -9
_diffrn_reflns_number 4142
_diffrn_reflns_theta_full 28.69
_diffrn_reflns_theta_max 28.69
_diffrn_reflns_theta_min 2.14
_exptl_absorpt_coefficient_mu 28.469
_exptl_absorpt_correction_T_max 0.5363
_exptl_absorpt_correction_T_min 0.3740
_exptl_absorpt_correction_type multi-scan
_exptl_absorpt_process_details
; 
SADABS (Sheldrick, 2003) 
;
_exptl_crystal_colour silver
_exptl_crystal_density_diffrn 5.608
_exptl_crystal_description irregular
_exptl_crystal_F_000 864
_exptl_crystal_size_max 0.043
_exptl_crystal_size_mid 0.040
_exptl_crystal_size_min 0.025
_refine_diff_density_max 2.088
_refine_diff_density_min -2.202
_refine_diff_density_rms 0.464
_refine_ls_extinction_coef 0.0032(3)
_refine_ls_extinction_expression Fc^*^=kFc[1+0.001xFc^2^\l^3^/sin(2\q)]^-1/4^
_refine_ls_extinction_method SHELXL
_refine_ls_goodness_of_fit_ref 1.006
_refine_ls_matrix_type full
_refine_ls_number_parameters 23
_refine_ls_number_reflns 470
_refine_ls_number_restraints 0
_refine_ls_restrained_S_all 1.006
_refine_ls_R_factor_all 0.0495
_refine_ls_R_factor_gt 0.0351
_refine_ls_shift/su_max 0.001
_refine_ls_shift/su_mean 0.000
_refine_ls_structure_factor_coef Fsqd
_refine_ls_weighting_details 'calc w=1/[\s^2^(Fo^2^)+(0.0324P)^2^+0.0000P] where P=(Fo^2^+2Fc^2^)/3'
_refine_ls_weighting_scheme calc
_refine_ls_wR_factor_gt 0.0747
_refine_ls_wR_factor_ref 0.0823
_reflns_number_gt 370
_reflns_number_total 470
_reflns_threshold_expression >2sigma(I)
_cod_data_source_file ic202591j_La2Li2Ge3.cif
_cod_data_source_block I
_cod_database_code 4328548

loop_
_symmetry_equiv_pos_as_xyz
'x, y, z'
'-x, -y, z+1/2'
'-x, y, -z+1/2'
'x, -y, -z'
'x+1/2, y+1/2, z'
'-x+1/2, -y+1/2, z+1/2'
'-x+1/2, y+1/2, -z+1/2'
'x+1/2, -y+1/2, -z'
'-x, -y, -z'
'x, y, -z-1/2'
'x, -y, z-1/2'
'-x, y, z'
'-x+1/2, -y+1/2, -z'
'x+1/2, y+1/2, -z-1/2'
'x+1/2, -y+1/2, z-1/2'
'-x+1/2, y+1/2, z'

loop_
_atom_site_label
_atom_site_type_symbol
_atom_site_fract_x
_atom_site_fract_y
_atom_site_fract_z
_atom_site_U_iso_or_equiv
_atom_site_adp_type
_atom_site_occupancy
_atom_site_symmetry_multiplicity
_atom_site_calc_flag
_atom_site_refinement_flags
La1 La 0.0000 0.44819(5) 0.2500 0.0103(3) Uani 1 4 d S
La2 La 0.0000 0.65983(5) 0.2500 0.0118(3) Uani 1 4 d S
Ge1 Ge 0.0000 0.06051(7) 0.06994(19) 0.0113(3) Uani 1 2 d S
Ge2 Ge 0.0000 0.28014(10) 0.2500 0.0130(5) Uani 1 4 d S
Li Li 0.0000 0.1898(10) 0.560(3) 0.006(4) Uiso 1 2 d S

loop_
_atom_site_aniso_label
_atom_site_aniso_U_11
_atom_site_aniso_U_22
_atom_site_aniso_U_33
_atom_site_aniso_U_23
_atom_site_aniso_U_13
_atom_site_aniso_U_12
La1 0.0090(5) 0.0109(5) 0.0110(5) 0.000 0.000 0.000
La2 0.0112(5) 0.0103(6) 0.0139(6) 0.000 0.000 0.000
Ge1 0.0120(7) 0.0111(7) 0.0108(7) -0.0004(5) 0.000 0.000
Ge2 0.0117(10) 0.0116(10) 0.0156(10) 0.000 0.000 0.000

loop_
_atom_type_symbol
_atom_type_description
_atom_type_scat_dispersion_real
_atom_type_scat_dispersion_imag
_atom_type_scat_source
Li Li -0.0003 0.0001 'International Tables Vol C Tables 4.2.6.8 and 6.1.1.4'
Ge Ge 0.1547 1.8001 'International Tables Vol C Tables 4.2.6.8 and 6.1.1.4'
La La -0.2871 2.4523 'International Tables Vol C Tables 4.2.6.8 and 6.1.1.4'

loop_
_geom_angle_atom_site_label_1
_geom_angle_atom_site_label_2
_geom_angle_atom_site_label_3
_geom_angle
_geom_angle_site_symmetry_1
_geom_angle_site_symmetry_3
Ge1 La1 Ge1 90.44(5) 13_455 13
Ge1 La1 Ge1 174.06(6) 13_455 6
Ge1 La1 Ge1 89.25(5) 13 6
Ge1 La1 Ge1 89.25(5) 13_455 6_455
Ge1 La1 Ge1 174.06(6) 13 6_455
Ge1 La1 Ge1 90.44(5) 6 6_455
Ge1 La1 Ge2 87.03(3) 13_455 .
Ge1 La1 Ge2 87.03(3) 13 .
Ge1 La1 Ge2 87.03(3) 6 .
Ge1 La1 Ge2 87.03(3) 6_455 .
Ge1 La1 Ge1 104.35(3) 13_455 5
Ge1 La1 Ge1 44.78(5) 13 5
Ge1 La1 Ge1 79.52(3) 6 5
Ge1 La1 Ge1 140.86(4) 6_455 5
Ge2 La1 Ge1 129.45(3) . 5
Ge1 La1 Ge1 140.86(4) 13_455 14_556
Ge1 La1 Ge1 79.52(3) 13 14_556
Ge1 La1 Ge1 44.78(5) 6 14_556
Ge1 La1 Ge1 104.34(3) 6_455 14_556
Ge2 La1 Ge1 129.45(3) . 14_556
Ge1 La1 Ge1 44.14(5) 5 14_556
Ge1 La1 Ge1 44.78(5) 13_455 5_455
Ge1 La1 Ge1 104.35(3) 13 5_455
Ge1 La1 Ge1 140.86(4) 6 5_455
Ge1 La1 Ge1 79.52(3) 6_455 5_455
Ge2 La1 Ge1 129.45(3) . 5_455
Ge1 La1 Ge1 84.84(5) 5 5_455
Ge1 La1 Ge1 101.09(5) 14_556 5_455
Ge1 La1 Ge1 79.52(3) 13_455 14_456
Ge1 La1 Ge1 140.86(4) 13 14_456
Ge1 La1 Ge1 104.34(3) 6 14_456
Ge1 La1 Ge1 44.78(5) 6_455 14_456
Ge2 La1 Ge1 129.45(3) . 14_456
Ge1 La1 Ge1 101.09(5) 5 14_456
Ge1 La1 Ge1 84.84(5) 14_556 14_456
Ge1 La1 Ge1 44.14(5) 5_455 14_456
Ge1 La1 Li 43.8(3) 13_455 6_454
Ge1 La1 Li 98.3(2) 13 6_454
Ge1 La1 Li 130.4(3) 6 6_454
Ge1 La1 Li 77.4(2) 6_455 6_454
Ge2 La1 Li 45.1(2) . 6_454
Ge1 La1 Li 136.5(3) 5 6_454
Ge1 La1 Li 174.4(2) 14_556 6_454
Ge1 La1 Li 84.4(2) 5_455 6_454
Ge1 La1 Li 99.91(19) 14_456 6_454
Ge1 La1 Li 98.3(2) 13_455 6_554
Ge1 La1 Li 43.8(3) 13 6_554
Ge1 La1 Li 77.4(2) 6 6_554
Ge1 La1 Li 130.4(3) 6_455 6_554
Ge2 La1 Li 45.1(2) . 6_554
Ge1 La1 Li 84.4(2) 5 6_554
Ge1 La1 Li 99.91(19) 14_556 6_554
Ge1 La1 Li 136.5(3) 5_455 6_554
Ge1 La1 Li 174.4(2) 14_456 6_554
Li La1 Li 75.2(4) 6_454 6_554
Ge1 La1 Li 77.4(2) 13_455 13_456
Ge1 La1 Li 130.4(3) 13 13_456
Ge1 La1 Li 98.3(2) 6 13_456
Ge1 La1 Li 43.8(3) 6_455 13_456
Ge2 La1 Li 45.1(2) . 13_456
Ge1 La1 Li 174.4(2) 5 13_456
Ge1 La1 Li 136.5(3) 14_556 13_456
Ge1 La1 Li 99.91(19) 5_455 13_456
Ge1 La1 Li 84.4(2) 14_456 13_456
Li La1 Li 42.1(6) 6_454 13_456
Li La1 Li 90.1(5) 6_554 13_456
Li La2 Li 50.0(7) 2_564 9_566
Li La2 Li 63.3(4) 2_564 14_456
Li La2 Li 97.2(2) 9_566 14_456
Li La2 Li 63.3(4) 2_564 14_556
Li La2 Li 97.2(2) 9_566 14_556
Li La2 Li 90.5(5) 14_456 14_556
Li La2 Li 97.2(2) 2_564 5
Li La2 Li 63.3(4) 9_566 5
Li La2 Li 159.4(7) 14_456 5
Li La2 Li 85.8(5) 14_556 5
Li La2 Li 97.2(2) 2_564 5_455
Li La2 Li 63.3(4) 9_566 5_455
Li La2 Li 85.8(5) 14_456 5_455
Li La2 Li 159.4(7) 14_556 5_455
Li La2 Li 90.5(5) 5 5_455
Li La2 Ge1 111.5(2) 2_564 5_455
Li La2 Ge1 134.39(6) 9_566 5_455
Li La2 Ge1 48.4(3) 14_456 5_455
Li La2 Ge1 109.8(3) 14_556 5_455
Li La2 Ge1 151.0(3) 5 5_455
Li La2 Ge1 82.6(3) 5_455 5_455
Li La2 Ge1 111.5(2) 2_564 5
Li La2 Ge1 134.39(6) 9_566 5
Li La2 Ge1 109.8(3) 14_456 5
Li La2 Ge1 48.4(3) 14_556 5
Li La2 Ge1 82.6(3) 5 5
Li La2 Ge1 151.0(3) 5_455 5
Ge1 La2 Ge1 89.88(5) 5_455 5
Li La2 Ge1 134.39(6) 2_564 14_456
Li La2 Ge1 111.5(2) 9_566 14_456
Li La2 Ge1 82.6(3) 14_456 14_456
Li La2 Ge1 151.0(3) 14_556 14_456
Li La2 Ge1 109.8(3) 5 14_456
Li La2 Ge1 48.4(3) 5_455 14_456
Ge1 La2 Ge1 46.34(5) 5_455 14_456
Ge1 La2 Ge1 107.91(6) 5 14_456
Li La2 Ge1 134.39(6) 2_564 14_556
Li La2 Ge1 111.5(2) 9_566 14_556
Li La2 Ge1 151.0(3) 14_456 14_556
Li La2 Ge1 82.6(3) 14_556 14_556
Li La2 Ge1 48.4(3) 5 14_556
Li La2 Ge1 109.8(3) 5_455 14_556
Ge1 La2 Ge1 107.91(6) 5_455 14_556
Ge1 La2 Ge1 46.34(5) 5 14_556
Ge1 La2 Ge1 89.88(5) 14_456 14_556
Li La2 Ge2 49.93(14) 2_564 5
Li La2 Ge2 49.93(14) 9_566 5
Li La2 Ge2 111.9(3) 14_456 5
Li La2 Ge2 51.2(3) 14_556 5
Li La2 Ge2 51.2(3) 5 5
Li La2 Ge2 111.9(3) 5_455 5
Ge1 La2 Ge2 156.23(3) 5_455 5
Ge1 La2 Ge2 85.45(4) 5 5
Ge1 La2 Ge2 156.23(3) 14_456 5
Ge1 La2 Ge2 85.45(4) 14_556 5
Li La2 Ge2 49.93(14) 2_564 5_455
Li La2 Ge2 49.93(14) 9_566 5_455
Li La2 Ge2 51.2(3) 14_456 5_455
Li La2 Ge2 111.9(3) 14_556 5_455
Li La2 Ge2 111.9(3) 5 5_455
Li La2 Ge2 51.2(3) 5_455 5_455
Ge1 La2 Ge2 85.45(4) 5_455 5_455
Ge1 La2 Ge2 156.23(3) 5 5_455
Ge1 La2 Ge2 85.45(4) 14_456 5_455
Ge1 La2 Ge2 156.23(3) 14_556 5_455
Ge2 La2 Ge2 89.48(6) 5 5_455
Ge1 Ge1 Ge1 113.09(6) 9 10_556
Ge1 Ge1 Li 136.6(4) 9 10_556
Ge1 Ge1 Li 110.3(4) 10_556 10_556
Ge1 Ge1 La1 71.15(5) 9 13_455
Ge1 Ge1 La1 134.63(2) 10_556 13_455
Li Ge1 La1 78.7(3) 10_556 13_455
Ge1 Ge1 La1 71.15(5) 9 13
Ge1 Ge1 La1 134.63(2) 10_556 13
Li Ge1 La1 78.7(3) 10_556 13
La1 Ge1 La1 90.44(5) 13_455 13
Ge1 Ge1 La2 134.07(3) 9 5_545
Ge1 Ge1 La2 66.83(3) 10_556 5_545
Li Ge1 La2 65.5(3) 10_556 5_545
La1 Ge1 La2 143.93(5) 13_455 5_545
La1 Ge1 La2 78.78(3) 13 5_545
Ge1 Ge1 La2 134.07(3) 9 5_445
Ge1 Ge1 La2 66.83(3) 10_556 5_445
Li Ge1 La2 65.5(3) 10_556 5_445
La1 Ge1 La2 78.78(3) 13_455 5_445
La1 Ge1 La2 143.93(5) 13 5_445
La2 Ge1 La2 89.88(5) 5_545 5_445
Ge1 Ge1 La1 64.07(5) 9 5_445
Ge1 Ge1 La1 67.93(2) 10_556 5_445
Li Ge1 La1 136.58(8) 10_556 5_445
La1 Ge1 La1 75.65(3) 13_455 5_445
La1 Ge1 La1 135.22(5) 13 5_445
La2 Ge1 La1 134.63(5) 5_545 5_445
La2 Ge1 La1 75.50(4) 5_445 5_445
Ge1 Ge1 La1 64.07(5) 9 5_545
Ge1 Ge1 La1 67.93(2) 10_556 5_545
Li Ge1 La1 136.58(8) 10_556 5_545
La1 Ge1 La1 135.22(5) 13_455 5_545
La1 Ge1 La1 75.65(3) 13 5_545
La2 Ge1 La1 75.50(4) 5_545 5_545
La2 Ge1 La1 134.63(5) 5_445 5_545
La1 Ge1 La1 84.84(5) 5_445 5_545
Li Ge2 Li 114.8(7) 6_454 6_554
Li Ge2 Li 155.5(8) 6_454 13_556
Li Ge2 Li 59.4(7) 6_554 13_556
Li Ge2 Li 59.4(7) 6_454 13_456
Li Ge2 Li 155.5(8) 6_554 13_456
Li Ge2 Li 114.8(7) 13_556 13_456
Li Ge2 Li 121.3(3) 6_454 .
Li Ge2 Li 121.3(3) 6_554 .
Li Ge2 Li 75.1(5) 13_556 .
Li Ge2 Li 75.1(5) 13_456 .
Li Ge2 Li 75.1(5) 6_454 10_556
Li Ge2 Li 75.1(5) 6_554 10_556
Li Ge2 Li 121.3(3) 13_556 10_556
Li Ge2 Li 121.3(3) 13_456 10_556
Li Ge2 Li 103.4(8) . 10_556
Li Ge2 La1 77.8(4) 6_454 .
Li Ge2 La1 77.8(4) 6_554 .
Li Ge2 La1 77.8(4) 13_556 .
Li Ge2 La1 77.8(4) 13_456 .
Li Ge2 La1 128.3(4) . .
Li Ge2 La1 128.3(4) 10_556 .
Li Ge2 La2 63.7(4) 6_454 5_445
Li Ge2 La2 138.0(4) 6_554 5_445
Li Ge2 La2 138.0(4) 13_556 5_445
Li Ge2 La2 63.7(4) 13_456 5_445
Li Ge2 La2 63.9(2) . 5_445
Li Ge2 La2 63.9(2) 10_556 5_445
La1 Ge2 La2 135.26(3) . 5_445
Li Ge2 La2 138.0(4) 6_454 5_545
Li Ge2 La2 63.7(4) 6_554 5_545
Li Ge2 La2 63.7(4) 13_556 5_545
Li Ge2 La2 138.0(4) 13_456 5_545
Li Ge2 La2 63.9(2) . 5_545
Li Ge2 La2 63.9(2) 10_556 5_545
La1 Ge2 La2 135.26(3) . 5_545
La2 Ge2 La2 89.48(6) 5_445 5_545
Ge1 Li Li 110.3(4) 10_556 10_557
Ge1 Li Ge2 111.8(5) 10_556 13_556
Li Li Ge2 60.3(4) 10_557 13_556
Ge1 Li Ge2 111.8(5) 10_556 13_456
Li Li Ge2 60.3(3) 10_557 13_456
Ge2 Li Ge2 114.8(7) 13_556 13_456
Ge1 Li Ge2 108.0(6) 10_556 .
Li Li Ge2 141.7(4) 10_557 .
Ge2 Li Ge2 104.9(5) 13_556 .
Ge2 Li Ge2 104.9(5) 13_456 .
Ge1 Li La2 175.3(8) 10_556 9_566
Li Li La2 65.0(3) 10_557 9_566
Ge2 Li La2 66.3(4) 13_556 9_566
Ge2 Li La2 66.3(4) 13_456 9_566
Ge2 Li La2 76.7(5) . 9_566
Ge1 Li La2 66.2(4) 10_556 5_445
Li Li La2 132.9(3) 10_557 5_445
Ge2 Li La2 166.8(6) 13_556 5_445
Ge2 Li La2 77.11(11) 13_456 5_445
Ge2 Li La2 65.0(3) . 5_445
La2 Li La2 116.7(4) 9_566 5_445
Ge1 Li La2 66.2(4) 10_556 5_545
Li Li La2 132.9(3) 10_557 5_545
Ge2 Li La2 77.11(11) 13_556 5_545
Ge2 Li La2 166.8(6) 13_456 5_545
Ge2 Li La2 65.0(3) . 5_545
La2 Li La2 116.7(4) 9_566 5_545
La2 Li La2 90.5(5) 5_445 5_545
Ge1 Li Li 123.9(7) 10_556 13_556
Li Li Li 104.6(6) 10_557 13_556
Ge2 Li Li 53.5(3) 13_556 13_556
Ge2 Li Li 123.6(9) 13_456 13_556
Ge2 Li Li 51.4(5) . 13_556
La2 Li Li 58.9(6) 9_566 13_556
La2 Li Li 115.8(8) 5_445 13_556
La2 Li Li 57.8(4) 5_545 13_556
Ge1 Li Li 123.9(7) 10_556 13_456
Li Li Li 104.6(6) 10_557 13_456
Ge2 Li Li 123.6(9) 13_556 13_456
Ge2 Li Li 53.5(3) 13_456 13_456
Ge2 Li Li 51.4(5) . 13_456
La2 Li Li 58.9(6) 9_566 13_456
La2 Li Li 57.8(4) 5_445 13_456
La2 Li Li 115.8(8) 5_545 13_456
Li Li Li 85.9(9) 13_556 13_456
Ge1 Li La1 57.5(3) 10_556 13_456
Li Li La1 69.0(3) 10_557 13_456
Ge2 Li La1 119.1(6) 13_556 13_456
Ge2 Li La1 57.2(2) 13_456 13_456
Ge2 Li La1 136.0(3) . 13_456
La2 Li La1 119.2(4) 9_566 13_456
La2 Li La1 71.6(2) 5_445 13_456
La2 Li La1 123.5(6) 5_545 13_456
Li Li La1 172.6(8) 13_556 13_456
Li Li La1 99.2(3) 13_456 13_456
Ge1 Li La1 57.5(3) 10_556 13_556
Li Li La1 69.0(3) 10_557 13_556
Ge2 Li La1 57.2(2) 13_556 13_556
Ge2 Li La1 119.1(6) 13_456 13_556
Ge2 Li La1 136.0(3) . 13_556
La2 Li La1 119.2(4) 9_566 13_556
La2 Li La1 123.5(6) 5_445 13_556
La2 Li La1 71.6(2) 5_545 13_556
Li Li La1 99.2(3) 13_556 13_556
Li Li La1 172.6(8) 13_456 13_556
La1 Li La1 75.2(4) 13_456 13_556

loop_
_geom_bond_atom_site_label_1
_geom_bond_atom_site_label_2
_geom_bond_distance
_geom_bond_site_symmetry_2
La1 Ge1 3.1918(13) 13_455
La1 Ge1 3.1918(13) 13
La1 Ge1 3.1918(13) 6
La1 Ge1 3.1918(13) 6_455
La1 Ge2 3.193(3) .
La1 Ge1 3.3586(14) 5
La1 Ge1 3.3586(14) 14_556
La1 Ge1 3.3586(14) 5_455
La1 Ge1 3.3586(14) 14_456
La1 Li 3.713(15) 6_454
La1 Li 3.713(15) 6_554
La1 Li 3.713(15) 13_456
La2 Li 3.152(19) 2_564
La2 Li 3.152(19) 9_566
La2 Li 3.190(13) 14_456
La2 Li 3.190(13) 14_556
La2 Li 3.190(13) 5
La2 Li 3.190(13) 5_455
La2 Ge1 3.2073(14) 5_455
La2 Ge1 3.2073(14) 5
La2 Ge1 3.2073(14) 14_456
La2 Ge1 3.2073(13) 14_556
La2 Ge2 3.2186(18) 5
La2 Ge2 3.2186(18) 5_455
Ge1 Ge1 2.500(3) 9
Ge1 Ge1 2.524(3) 10_556
Ge1 Li 2.620(19) 10_556
Ge1 La1 3.1918(13) 13_455
Ge1 La1 3.1918(13) 13
Ge1 La2 3.2073(14) 5_545
Ge1 La2 3.2073(14) 5_445
Ge1 La1 3.3586(14) 5_445
Ge1 La1 3.3586(14) 5_545
Ge2 Li 2.690(10) 6_454
Ge2 Li 2.690(10) 6_554
Ge2 Li 2.690(10) 13_556
Ge2 Li 2.690(10) 13_456
Ge2 Li 2.768(19) .
Ge2 Li 2.768(19) 10_556
Ge2 La2 3.2186(18) 5_445
Ge2 La2 3.2186(18) 5_545
Li Ge1 2.620(19) 10_556
Li Li 2.67(4) 10_557
Li Ge2 2.690(10) 13_556
Li Ge2 2.690(10) 13_456
Li La2 3.152(19) 9_566
Li La2 3.190(13) 5_445
Li La2 3.190(13) 5_545
Li Li 3.33(3) 13_556
Li Li 3.33(3) 13_456
Li La1 3.713(15) 13_456
Li La1 3.713(15) 13_556
